data_4123620
loop_
_publ_author_name
'Tanushi, Akira'
'Kusamoto, Tetsuro'
'Hattori, Yohei'
'Takada, Kenji'
'Nishihara, Hiroshi'

_publ_section_title
;
 Spin-reconstructed proton-coupled electron transfer in a
 ferrocene-nickeladithiolene hybrid.
;
_journal_issue 20
_journal_name_full 'Journal of the American Chemical Society'
_journal_page_first 6448
_journal_page_last 6451
_journal_paper_doi 10.1021/jacs.5b02118
_journal_volume 137
_journal_year 2015
_chemical_formula_moiety 'C41 H33 Cl3 Fe Ni P2 S6'
_chemical_formula_sum 'C41 H33 Cl3 Fe Ni P2 S6'
_chemical_formula_weight 1000.93
_space_group_IT_number 33
_symmetry_cell_setting orthorhombic
_symmetry_Int_Tables_number 33
_symmetry_space_group_name_Hall 'P 2c -2n'
_symmetry_space_group_name_H-M 'P n a 21'
_atom_sites_solution_hydrogens geom
_atom_sites_solution_primary direct
_atom_sites_solution_secondary difmap
_cell_angle_alpha 90.0000
_cell_angle_beta 90.0000
_cell_angle_gamma 90.0000
_cell_formula_units_Z 4
_cell_length_a 17.169(2)
_cell_length_b 25.297(3)
_cell_length_c 9.6723(11)
_cell_measurement_reflns_used 14127
_cell_measurement_temperature 113
_cell_measurement_theta_max 27.48
_cell_measurement_theta_min 3.21
_cell_volume 4200.9(8)
_computing_cell_refinement CrystalClear
_computing_data_collection 'CrystalClear (Rigaku/MSC Inc., 2006)'
_computing_data_reduction CrystalClear
_computing_molecular_graphics 'CrystalStructure 4.0'
_computing_publication_material 'CrystalStructure 4.0 (Rigaku, 2010)'
_computing_structure_refinement 'SHELXL97 (Sheldrick, 2008)'
_computing_structure_solution 'SIR92 (Altomare, et al., 1994)'
_diffrn_ambient_temperature 113
_diffrn_detector_area_resol_mean 7.111
_diffrn_measured_fraction_theta_full 0.995
_diffrn_measured_fraction_theta_max 0.995
_diffrn_measurement_device_type 'Rigaku Saturn724'
_diffrn_measurement_method dtprofit.ref
_diffrn_radiation_type 'Mo K\a'
_diffrn_radiation_wavelength 0.71070
_diffrn_reflns_av_R_equivalents 0.0242
_diffrn_reflns_limit_h_max 22
_diffrn_reflns_limit_h_min -21
_diffrn_reflns_limit_k_max 32
_diffrn_reflns_limit_k_min -32
_diffrn_reflns_limit_l_max 12
_diffrn_reflns_limit_l_min -10
_diffrn_reflns_number 32437
_diffrn_reflns_theta_full 27.51
_diffrn_reflns_theta_max 27.50
_diffrn_standards_number 0
_exptl_absorpt_coefficient_mu 1.389
_exptl_absorpt_correction_T_max 0.870
_exptl_absorpt_correction_T_min 0.758
_exptl_absorpt_correction_type numerical
_exptl_absorpt_process_details 'NUMABS (Rigaku, 1999)'
_exptl_crystal_colour green
_exptl_crystal_density_diffrn 1.582
_exptl_crystal_density_method 'not measured'
_exptl_crystal_description block
_exptl_crystal_F_000 2040.00
_exptl_crystal_size_max 0.350
_exptl_crystal_size_mid 0.150
_exptl_crystal_size_min 0.100
_refine_diff_density_max 0.440
_refine_diff_density_min -0.430
_refine_ls_abs_structure_details 'Flack, H. D. (1983), Acta Cryst. A39, 876-881.  3970 Friedel Pairs'
_refine_ls_abs_structure_Flack -0.007(8)
_refine_ls_extinction_method none
_refine_ls_goodness_of_fit_ref 1.078
_refine_ls_hydrogen_treatment constr
_refine_ls_number_parameters 487
_refine_ls_number_reflns 9066
_refine_ls_number_restraints 1
_refine_ls_R_factor_gt 0.0257
_refine_ls_shift/su_max 0.001
_refine_ls_structure_factor_coef Fsqd
_refine_ls_weighting_details 'w = 1/[?^2^(Fo^2^)+(0.0226P)^2^+1.3881P] where P=(Fo^2^+2Fc^2^)/3'
_refine_ls_weighting_scheme calc
_refine_ls_wR_factor_ref 0.0573
_reflns_number_gt 8782
_reflns_number_total 9066
_reflns_threshold_expression F^2^>2.0?(F^2^)
_cod_data_source_file ja5b02118_si_002.cif
_cod_data_source_block 20130612-FcS4dtNidppe
_cod_depositor_comments 'Adding full bibliography for 4123620.cif.'
_cod_original_cell_volume 4201.1(9)
_cod_database_code 4123620

loop_
_symmetry_equiv_pos_site_id
_symmetry_equiv_pos_as_xyz
1 +X,+Y,+Z
2 1/2-X,1/2+Y,1/2+Z
3 1/2+X,1/2-Y,+Z
4 -X,-Y,1/2+Z

loop_
_atom_site_label
_atom_site_type_symbol
_atom_site_fract_x
_atom_site_fract_y
_atom_site_fract_z
_atom_site_U_iso_or_equiv
_atom_site_adp_type
_atom_site_occupancy
_atom_site_symmetry_multiplicity
_atom_site_calc_flag
_atom_site_refinement_flags
Ni1 Ni 0.129733(15) 0.659296(11) 0.22560(3) 0.01467(6) Uani 1.0 4 d .
Fe2 Fe 0.405081(18) 0.577751(13) 0.97667(4) 0.01877(7) Uani 1.0 4 d .
Cl11 Cl 0.17465(4) 0.43723(3) 0.08253(8) 0.04025(17) Uani 1.0 4 d .
Cl12 Cl 0.13983(5) 0.42826(4) 0.37263(9) 0.0464(2) Uani 1.0 4 d .
Cl13 Cl 0.28646(6) 0.39164(5) 0.26642(12) 0.0821(4) Uani 1.0 4 d .
S3 S 0.41258(3) 0.50154(2) 0.69670(6) 0.01957(12) Uani 1.0 4 d .
S5 S 0.37360(3) 0.64551(2) 0.45539(7) 0.01969(12) Uani 1.0 4 d .
S6 S 0.24243(3) 0.69226(2) 0.28032(6) 0.01716(11) Uani 1.0 4 d .
S7 S 0.15229(3) 0.58270(2) 0.31734(6) 0.01717(11) Uani 1.0 4 d .
S8 S 0.50042(3) 0.60734(2) 0.68285(6) 0.02061(12) Uani 1.0 4 d .
S9 S 0.28836(3) 0.54451(2) 0.49033(6) 0.01895(12) Uani 1.0 4 d .
P4 P 0.10548(3) 0.72865(2) 0.10281(6) 0.01659(12) Uani 1.0 4 d .
P10 P 0.00691(3) 0.64218(2) 0.21683(7) 0.01624(11) Uani 1.0 4 d .
C14 C 0.28260(13) 0.63924(9) 0.3714(3) 0.0158(5) Uani 1.0 4 d .
C15 C 0.37489(13) 0.51421(9) 0.8625(3) 0.0173(5) Uani 1.0 4 d .
C16 C 0.40754(14) 0.65250(10) 0.8984(3) 0.0241(6) Uani 1.0 4 d .
C17 C 0.36953(13) 0.58342(9) 0.5368(3) 0.0171(5) Uani 1.0 4 d .
C18 C 0.13840(14) 0.72350(9) -0.0745(3) 0.0184(5) Uani 1.0 4 d .
C19 C -0.02972(13) 0.57539(9) 0.1948(3) 0.0185(5) Uani 1.0 4 d .
C20 C 0.11582(16) 0.76178(10) -0.1717(3) 0.0254(6) Uani 1.0 4 d .
C21 C -0.09693(15) 0.55931(10) 0.2616(3) 0.0283(6) Uani 1.0 4 d .
C22 C -0.03552(14) 0.68046(9) 0.0752(3) 0.0216(5) Uani 1.0 4 d .
C23 C 0.00056(15) 0.66223(10) 0.4981(3) 0.0269(6) Uani 1.0 4 d .
C24 C 0.47368(13) 0.62300(9) 0.8542(3) 0.0189(5) Uani 1.0 4 d .
C25 C 0.24387(13) 0.59371(9) 0.3891(3) 0.0166(5) Uani 1.0 4 d .
C26 C 0.41155(14) 0.49749(9) 0.9879(3) 0.0230(5) Uani 1.0 4 d .
C27 C -0.11236(15) 0.69165(10) 0.3722(3) 0.0275(6) Uani 1.0 4 d .
C28 C -0.00050(13) 0.73599(9) 0.0841(3) 0.0208(5) Uani 1.0 4 d .
C29 C 0.36707(16) 0.51698(11) 1.0997(3) 0.0294(6) Uani 1.0 4 d .
C30 C 0.19197(16) 0.88511(10) 0.2901(3) 0.0301(6) Uani 1.0 4 d .
C31 C 0.21967(16) 0.86962(10) 0.1626(3) 0.0285(6) Uani 1.0 4 d .
C32 C -0.02122(15) 0.48968(11) 0.0852(4) 0.0329(7) Uani 1.0 4 d .
C33 C 0.42159(13) 0.56636(9) 0.6304(3) 0.0192(5) Uani 1.0 4 d .
C34 C -0.03871(14) 0.66756(9) 0.3738(3) 0.0201(5) Uani 1.0 4 d .
C35 C 0.18078(16) 0.71252(11) -0.3513(3) 0.0293(6) Uani 1.0 4 d .
C36 C 0.47516(16) 0.62576(11) 1.0916(3) 0.0308(6) Uani 1.0 4 d .
C37 C 0.51601(13) 0.60660(10) 0.9746(3) 0.0240(5) Uani 1.0 4 d .
C38 C 0.18240(15) 0.68034(10) -0.1180(3) 0.0258(6) Uani 1.0 4 d .
C39 C 0.00816(14) 0.54036(10) 0.1059(3) 0.0269(6) Uani 1.0 4 d .
C40 C 0.30696(14) 0.54407(9) 0.8982(3) 0.0212(5) Uani 1.0 4 d .
C41 C 0.19428(14) 0.82274(10) 0.1027(3) 0.0245(6) Uani 1.0 4 d .
C42 C -0.12555(17) 0.50856(11) 0.2415(4) 0.0387(8) Uani 1.0 4 d .
C43 C 0.13879(16) 0.85375(11) 0.3595(3) 0.0289(6) Uani 1.0 4 d .
C44 C 0.20300(15) 0.67506(11) -0.2557(3) 0.0301(6) Uani 1.0 4 d .
C45 C 0.11299(16) 0.80692(10) 0.3012(3) 0.0262(6) Uani 1.0 4 d .
C46 C 0.13999(14) 0.79129(9) 0.1715(3) 0.0200(5) Uani 1.0 4 d .
C47 C 0.30329(15) 0.54558(10) 1.0453(3) 0.0279(6) Uani 1.0 4 d .
C48 C -0.08749(17) 0.47396(11) 0.1543(4) 0.0345(7) Uani 1.0 4 d .
C49 C 0.40823(17) 0.65379(11) 1.0449(3) 0.0308(7) Uani 1.0 4 d .
C50 C -0.14490(17) 0.70951(11) 0.4951(4) 0.0359(7) Uani 1.0 4 d .
C51 C -0.03237(17) 0.68030(13) 0.6196(3) 0.0364(7) Uani 1.0 4 d .
C52 C 0.21290(15) 0.43840(11) 0.2498(3) 0.0287(6) Uani 1.0 4 d .
C53 C 0.13761(17) 0.75634(11) -0.3095(3) 0.0317(7) Uani 1.0 4 d .
C54 C -0.10512(18) 0.70402(12) 0.6178(4) 0.0385(7) Uani 1.0 4 d .
H16 H 0.3673 0.6688 0.8371 0.0289 Uiso 1.0 4 calc R
H20 H 0.0857 0.7914 -0.1434 0.0305 Uiso 1.0 4 calc R
H21 H -0.1235 0.5830 0.3214 0.0340 Uiso 1.0 4 calc R
H22A H -0.0228 0.6640 -0.0148 0.0259 Uiso 1.0 4 calc R
H22B H -0.0929 0.6821 0.0848 0.0259 Uiso 1.0 4 calc R
H23 H 0.0505 0.6461 0.4998 0.0323 Uiso 1.0 4 calc R
H26 H 0.4604 0.4761 0.9951 0.0276 Uiso 1.0 4 calc R
H27 H -0.1398 0.6957 0.2876 0.0330 Uiso 1.0 4 calc R
H28A H -0.0222 0.7551 0.1646 0.0250 Uiso 1.0 4 calc R
H28B H -0.0128 0.7563 -0.0006 0.0250 Uiso 1.0 4 calc R
H29 H 0.3794 0.5122 1.2000 0.0352 Uiso 1.0 4 calc R
H30 H 0.2094 0.9173 0.3303 0.0361 Uiso 1.0 4 calc R
H31 H 0.2564 0.8911 0.1153 0.0342 Uiso 1.0 4 calc R
H32 H 0.0043 0.4661 0.0237 0.0395 Uiso 1.0 4 calc R
H35 H 0.1949 0.7085 -0.4457 0.0352 Uiso 1.0 4 calc R
H36 H 0.4902 0.6199 1.1903 0.0370 Uiso 1.0 4 calc R
H37 H 0.5650 0.5852 0.9758 0.0287 Uiso 1.0 4 calc R
H38 H 0.1984 0.6544 -0.0529 0.0309 Uiso 1.0 4 calc R
H39 H 0.0542 0.5512 0.0593 0.0323 Uiso 1.0 4 calc R
H40 H 0.2693 0.5607 0.8324 0.0255 Uiso 1.0 4 calc R
H41 H 0.2139 0.8121 0.0151 0.0294 Uiso 1.0 4 calc R
H42 H -0.1715 0.4976 0.2880 0.0464 Uiso 1.0 4 calc R
H43 H 0.1199 0.8644 0.4475 0.0347 Uiso 1.0 4 calc R
H44 H 0.2327 0.6454 -0.2845 0.0361 Uiso 1.0 4 calc R
H45 H 0.0768 0.7854 0.3497 0.0315 Uiso 1.0 4 calc R
H47 H 0.2628 0.5644 1.1010 0.0335 Uiso 1.0 4 calc R
H48 H -0.1071 0.4392 0.1418 0.0414 Uiso 1.0 4 calc R
H49 H 0.3684 0.6712 1.1051 0.0369 Uiso 1.0 4 calc R
H50 H -0.1949 0.7256 0.4944 0.0431 Uiso 1.0 4 calc R
H51 H -0.0051 0.6765 0.7045 0.0437 Uiso 1.0 4 calc R
H52 H 0.2361 0.4741 0.2661 0.0344 Uiso 1.0 4 calc R
H53 H 0.1231 0.7825 -0.3751 0.0380 Uiso 1.0 4 calc R
H54 H -0.1276 0.7165 0.7014 0.0462 Uiso 1.0 4 calc R

loop_
_atom_site_aniso_label
_atom_site_aniso_U_11
_atom_site_aniso_U_22
_atom_site_aniso_U_33
_atom_site_aniso_U_12
_atom_site_aniso_U_13
_atom_site_aniso_U_23
Ni1 0.01483(12) 0.01505(12) 0.01412(15) 0.00065(10) -0.00022(12) 0.00190(12)
Fe2 0.01905(15) 0.01973(16) 0.01752(18) -0.00632(12) 0.00108(14) -0.00138(14)
Cl11 0.0425(4) 0.0510(5) 0.0272(4) -0.0073(4) -0.0052(3) 0.0007(4)
Cl12 0.0450(5) 0.0597(6) 0.0345(5) 0.0021(4) 0.0158(4) 0.0035(4)
Cl13 0.0463(5) 0.1298(11) 0.0703(8) 0.0460(6) 0.0145(5) 0.0454(7)
S3 0.0234(3) 0.0157(3) 0.0196(4) 0.0028(2) -0.0018(3) -0.0007(3)
S5 0.0180(3) 0.0196(3) 0.0214(4) -0.0030(2) -0.0037(3) 0.0045(3)
S6 0.0174(3) 0.0167(3) 0.0174(3) -0.0005(2) -0.0010(2) 0.0032(2)
S7 0.0163(3) 0.0162(3) 0.0190(3) -0.0004(2) -0.0021(3) 0.0025(3)
S8 0.0160(3) 0.0269(3) 0.0190(4) -0.0035(3) 0.0002(2) 0.0015(3)
S9 0.0197(3) 0.0157(3) 0.0214(4) -0.0005(2) -0.0049(3) 0.0019(3)
P4 0.0203(3) 0.0153(3) 0.0142(3) 0.0019(3) -0.0003(3) 0.0020(3)
P10 0.0150(3) 0.0172(3) 0.0164(3) 0.0002(2) -0.0007(3) 0.0010(3)
C14 0.0159(10) 0.0193(11) 0.0123(12) 0.0003(9) -0.0005(9) -0.0005(9)
C15 0.0191(11) 0.0152(11) 0.0178(13) -0.0035(9) -0.0022(10) 0.0016(9)
C16 0.0221(12) 0.0166(12) 0.0336(16) -0.0059(9) 0.0038(11) -0.0001(11)
C17 0.0161(11) 0.0196(11) 0.0156(12) 0.0023(9) 0.0015(9) -0.0031(9)
C18 0.0247(12) 0.0176(11) 0.0130(12) -0.0024(9) -0.0003(9) -0.0000(9)
C19 0.0199(11) 0.0177(10) 0.0177(13) 0.0002(9) -0.0034(9) -0.0004(10)
C20 0.0405(15) 0.0194(12) 0.0165(14) -0.0005(11) -0.0015(11) 0.0016(10)
C21 0.0325(14) 0.0254(13) 0.0272(16) -0.0067(11) 0.0095(12) -0.0070(11)
C22 0.0214(12) 0.0235(12) 0.0198(13) 0.0017(10) -0.0041(10) 0.0012(10)
C23 0.0249(13) 0.0332(14) 0.0227(15) -0.0009(10) 0.0024(11) -0.0035(11)
C24 0.0162(11) 0.0184(11) 0.0221(13) -0.0061(9) -0.0014(10) -0.0010(10)
C25 0.0165(11) 0.0198(11) 0.0134(12) 0.0030(9) -0.0007(9) 0.0000(9)
C26 0.0273(12) 0.0201(11) 0.0218(14) -0.0054(9) -0.0073(11) 0.0059(11)
C27 0.0252(13) 0.0250(13) 0.0323(16) 0.0073(11) 0.0042(12) 0.0013(12)
C28 0.0221(11) 0.0202(11) 0.0202(13) 0.0035(9) -0.0018(10) 0.0023(10)
C29 0.0377(15) 0.0317(14) 0.0187(14) -0.0144(12) 0.0017(12) 0.0033(12)
C30 0.0344(15) 0.0220(13) 0.0338(16) 0.0032(11) -0.0127(13) -0.0043(12)
C31 0.0319(14) 0.0231(12) 0.0306(16) -0.0056(11) -0.0021(12) -0.0003(11)
C32 0.0271(13) 0.0292(14) 0.0423(18) 0.0024(11) -0.0034(13) -0.0181(13)
C33 0.0182(11) 0.0195(11) 0.0198(13) -0.0002(9) 0.0007(10) 0.0005(10)
C34 0.0192(11) 0.0195(12) 0.0216(14) -0.0024(9) 0.0018(10) -0.0014(10)
C35 0.0332(14) 0.0394(16) 0.0154(13) -0.0081(12) 0.0027(11) -0.0027(11)
C36 0.0382(15) 0.0345(15) 0.0198(14) -0.0186(12) -0.0011(12) -0.0039(12)
C37 0.0202(11) 0.0291(12) 0.0226(14) -0.0100(10) -0.0018(11) 0.0029(11)
C38 0.0288(13) 0.0258(13) 0.0227(14) 0.0032(11) 0.0010(11) 0.0004(11)
C39 0.0188(12) 0.0294(13) 0.0324(16) -0.0013(10) 0.0038(11) -0.0081(12)
C40 0.0178(11) 0.0185(12) 0.0275(14) -0.0040(9) -0.0002(10) -0.0030(10)
C41 0.0276(13) 0.0240(12) 0.0219(14) -0.0013(10) 0.0010(11) -0.0017(11)
C42 0.0428(16) 0.0347(15) 0.0385(19) -0.0214(13) 0.0147(15) -0.0106(14)
C43 0.0358(15) 0.0293(14) 0.0217(15) 0.0088(11) -0.0040(12) -0.0070(11)
C44 0.0313(13) 0.0346(14) 0.0245(15) 0.0022(11) 0.0053(12) -0.0075(12)
C45 0.0333(13) 0.0258(13) 0.0197(14) 0.0030(11) -0.0006(11) 0.0008(11)
C46 0.0240(12) 0.0198(11) 0.0162(13) 0.0036(9) -0.0028(10) 0.0015(10)
C47 0.0263(13) 0.0276(13) 0.0299(16) -0.0133(11) 0.0087(11) -0.0029(11)
C48 0.0382(16) 0.0243(14) 0.0412(19) -0.0079(12) -0.0059(13) -0.0068(12)
C49 0.0376(15) 0.0241(13) 0.0306(16) -0.0130(12) 0.0129(13) -0.0107(12)
C50 0.0348(14) 0.0294(14) 0.043(2) 0.0095(11) 0.0153(14) -0.0037(13)
C51 0.0362(16) 0.0516(19) 0.0215(16) -0.0069(14) 0.0031(12) -0.0103(13)
C52 0.0279(13) 0.0328(14) 0.0253(16) -0.0047(11) -0.0001(11) 0.0017(12)
C53 0.0445(16) 0.0319(14) 0.0186(15) -0.0053(12) 0.0000(12) 0.0061(12)
C54 0.0479(18) 0.0373(16) 0.0304(17) -0.0048(14) 0.0167(14) -0.0132(14)

loop_
_atom_type_symbol
_atom_type_description
_atom_type_scat_dispersion_real
_atom_type_scat_dispersion_imag
_atom_type_scat_source
C C 0.0033 0.0016
;
International Tables for Crystallography
(1992, Vol. C, Tables 4.2.6.8 and 6.1.1.4)
;
H H 0.0000 0.0000
;
International Tables for Crystallography
(1992, Vol. C, Table 6.1.1.4)
;
Fe Fe 0.3463 0.8444
;
International Tables for Crystallography
(1992, Vol. C, Tables 4.2.6.8 and 6.1.1.4)
;
Ni Ni 0.3393 1.1124
;
International Tables for Crystallography
(1992, Vol. C, Tables 4.2.6.8 and 6.1.1.4)
;
P P 0.1023 0.0942
;
International Tables for Crystallography
(1992, Vol. C, Tables 4.2.6.8 and 6.1.1.4)
;
S S 0.1246 0.1234
;
International Tables for Crystallography
(1992, Vol. C, Tables 4.2.6.8 and 6.1.1.4)
;
Cl Cl 0.1484 0.1585
;
International Tables for Crystallography
(1992, Vol. C, Tables 4.2.6.8 and 6.1.1.4)
;

loop_
_geom_angle_atom_site_label_1
_geom_angle_atom_site_label_2
_geom_angle_atom_site_label_3
_geom_angle
_geom_angle_publ_flag
S6 Ni1 S7 94.84(3) yes
S6 Ni1 P4 89.65(3) yes
S6 Ni1 P10 163.44(3) yes
S7 Ni1 P4 170.64(3) yes
S7 Ni1 P10 90.65(3) yes
P4 Ni1 P10 87.30(3) yes
C15 Fe2 C16 122.76(11) yes
C15 Fe2 C24 106.22(10) yes
C15 Fe2 C26 41.32(11) yes
C15 Fe2 C29 68.82(11) yes
C15 Fe2 C36 157.56(11) yes
C15 Fe2 C37 121.29(10) yes
C15 Fe2 C40 41.37(10) yes
C15 Fe2 C47 68.91(10) yes
C15 Fe2 C49 159.64(11) yes
C16 Fe2 C24 41.05(10) yes
C16 Fe2 C26 160.75(11) yes
C16 Fe2 C29 156.64(11) yes
C16 Fe2 C36 68.75(11) yes
C16 Fe2 C37 69.20(10) yes
C16 Fe2 C40 105.49(10) yes
C16 Fe2 C47 120.61(10) yes
C16 Fe2 C49 40.74(12) yes
C24 Fe2 C26 124.26(10) yes
C24 Fe2 C29 161.50(11) yes
C24 Fe2 C36 68.84(11) yes
C24 Fe2 C37 41.31(10) yes
C24 Fe2 C40 119.99(11) yes
C24 Fe2 C47 156.15(11) yes
C24 Fe2 C49 68.89(11) yes
C26 Fe2 C29 40.44(11) yes
C26 Fe2 C36 122.19(11) yes
C26 Fe2 C37 107.84(10) yes
C26 Fe2 C40 69.36(10) yes
C26 Fe2 C47 68.37(10) yes
C26 Fe2 C49 157.53(12) yes
C29 Fe2 C36 108.55(12) yes
C29 Fe2 C37 124.83(11) yes
C29 Fe2 C40 68.85(11) yes
C29 Fe2 C47 40.45(11) yes
C29 Fe2 C49 121.95(12) yes
C36 Fe2 C37 40.65(11) yes
C36 Fe2 C40 160.27(11) yes
C36 Fe2 C47 124.47(12) yes
C36 Fe2 C49 40.92(12) yes
C37 Fe2 C40 156.80(11) yes
C37 Fe2 C47 161.15(11) yes
C37 Fe2 C49 68.91(11) yes
C40 Fe2 C47 40.96(11) yes
C40 Fe2 C49 122.61(11) yes
C47 Fe2 C49 107.13(12) yes
C15 S3 C33 101.17(12) yes
C14 S5 C17 95.19(11) yes
Ni1 S6 C14 100.36(8) yes
Ni1 S7 C25 100.46(8) yes
C24 S8 C33 101.57(12) yes
C17 S9 C25 95.16(11) yes
Ni1 P4 C18 113.72(8) yes
Ni1 P4 C28 109.09(8) yes
Ni1 P4 C46 116.39(8) yes
C18 P4 C28 102.90(12) yes
C18 P4 C46 107.89(11) yes
C28 P4 C46 105.70(11) yes
Ni1 P10 C19 122.06(8) yes
Ni1 P10 C22 108.24(8) yes
Ni1 P10 C34 108.45(9) yes
C19 P10 C22 105.49(11) yes
C19 P10 C34 106.03(11) yes
C22 P10 C34 105.42(12) yes
S5 C14 S6 120.78(13) yes
S5 C14 C25 117.17(18) yes
S6 C14 C25 121.88(18) yes
Fe2 C15 S3 123.35(13) yes
Fe2 C15 C26 70.02(14) yes
Fe2 C15 C40 69.94(14) yes
S3 C15 C26 123.87(18) yes
S3 C15 C40 128.0(2) yes
C26 C15 C40 108.1(3) yes
Fe2 C16 C24 69.01(14) yes
Fe2 C16 C49 69.51(16) yes
C24 C16 C49 107.8(3) yes
S5 C17 S9 114.57(13) yes
S5 C17 C33 124.21(18) yes
S9 C17 C33 121.18(18) yes
P4 C18 C20 119.89(19) yes
P4 C18 C38 120.80(19) yes
C20 C18 C38 119.2(3) yes
P10 C19 C21 120.52(19) yes
P10 C19 C39 120.11(18) yes
C21 C19 C39 119.3(3) yes
C18 C20 C53 119.9(3) yes
C19 C21 C42 120.1(3) yes
P10 C22 C28 106.71(17) yes
C34 C23 C51 120.5(3) yes
Fe2 C24 S8 125.02(13) yes
Fe2 C24 C16 69.94(15) yes
Fe2 C24 C37 69.89(14) yes
S8 C24 C16 127.4(2) yes
S8 C24 C37 124.45(18) yes
C16 C24 C37 108.2(3) yes
S7 C25 S9 120.07(13) yes
S7 C25 C14 122.30(18) yes
S9 C25 C14 117.62(18) yes
Fe2 C26 C15 68.66(14) yes
Fe2 C26 C29 70.32(15) yes
C15 C26 C29 107.9(3) yes
C34 C27 C50 119.6(3) yes
P4 C28 C22 107.56(16) yes
Fe2 C29 C26 69.23(15) yes
Fe2 C29 C47 69.33(16) yes
C26 C29 C47 108.2(3) yes
C31 C30 C43 119.9(3) yes
C30 C31 C41 120.5(3) yes
C39 C32 C48 119.7(3) yes
S3 C33 S8 120.27(14) yes
S3 C33 C17 118.96(18) yes
S8 C33 C17 120.74(18) yes
P10 C34 C23 118.61(19) yes
P10 C34 C27 122.0(2) yes
C23 C34 C27 119.4(3) yes
C44 C35 C53 120.0(3) yes
Fe2 C36 C37 69.70(15) yes
Fe2 C36 C49 69.36(16) yes
C37 C36 C49 108.5(3) yes
Fe2 C37 C24 68.80(13) yes
Fe2 C37 C36 69.65(15) yes
C24 C37 C36 107.4(2) yes
C18 C38 C44 120.3(3) yes
C19 C39 C32 120.3(3) yes
Fe2 C40 C15 68.69(14) yes
Fe2 C40 C47 69.68(15) yes
C15 C40 C47 106.9(3) yes
C31 C41 C46 119.8(3) yes
C21 C42 C48 120.3(3) yes
C30 C43 C45 120.3(3) yes
C35 C44 C38 120.6(3) yes
C43 C45 C46 120.1(3) yes
P4 C46 C41 122.74(19) yes
P4 C46 C45 117.88(19) yes
C41 C46 C45 119.3(3) yes
Fe2 C47 C29 70.22(16) yes
Fe2 C47 C40 69.37(15) yes
C29 C47 C40 108.9(3) yes
C32 C48 C42 120.3(3) yes
Fe2 C49 C16 69.74(16) yes
Fe2 C49 C36 69.72(16) yes
C16 C49 C36 108.2(3) yes
C27 C50 C54 120.4(3) yes
C23 C51 C54 120.1(3) yes
Cl11 C52 Cl12 110.95(15) yes
Cl11 C52 Cl13 110.32(16) yes
Cl12 C52 Cl13 111.05(16) yes
C20 C53 C35 120.0(3) yes
C50 C54 C51 120.1(3) yes
Fe2 C16 H16 126.098 no
C24 C16 H16 126.099 no
C49 C16 H16 126.109 no
C18 C20 H20 120.031 no
C53 C20 H20 120.033 no
C19 C21 H21 119.957 no
C42 C21 H21 119.938 no
P10 C22 H22A 110.381 no
P10 C22 H22B 110.380 no
C28 C22 H22A 110.385 no
C28 C22 H22B 110.385 no
H22A C22 H22B 108.602 no
C34 C23 H23 119.770 no
C51 C23 H23 119.776 no
Fe2 C26 H26 126.032 no
C15 C26 H26 126.025 no
C29 C26 H26 126.028 no
C34 C27 H27 120.201 no
C50 C27 H27 120.189 no
P4 C28 H28A 110.195 no
P4 C28 H28B 110.200 no
C22 C28 H28A 110.199 no
C22 C28 H28B 110.207 no
H28A C28 H28B 108.480 no
Fe2 C29 H29 125.871 no
C26 C29 H29 125.882 no
C47 C29 H29 125.887 no
C31 C30 H30 120.051 no
C43 C30 H30 120.051 no
C30 C31 H31 119.776 no
C41 C31 H31 119.763 no
C39 C32 H32 120.168 no
C48 C32 H32 120.160 no
C44 C35 H35 120.005 no
C53 C35 H35 120.013 no
Fe2 C36 H36 125.761 no
C37 C36 H36 125.755 no
C49 C36 H36 125.774 no
Fe2 C37 H37 126.314 no
C24 C37 H37 126.304 no
C36 C37 H37 126.315 no
C18 C38 H38 119.846 no
C44 C38 H38 119.831 no
C19 C39 H39 119.853 no
C32 C39 H39 119.850 no
Fe2 C40 H40 126.548 no
C15 C40 H40 126.538 no
C47 C40 H40 126.545 no
C31 C41 H41 120.087 no
C46 C41 H41 120.066 no
C21 C42 H42 119.864 no
C48 C42 H42 119.840 no
C30 C43 H43 119.852 no
C45 C43 H43 119.835 no
C35 C44 H44 119.713 no
C38 C44 H44 119.716 no
C43 C45 H45 119.928 no
C46 C45 H45 119.923 no
Fe2 C47 H47 125.552 no
C29 C47 H47 125.563 no
C40 C47 H47 125.553 no
C32 C48 H48 119.855 no
C42 C48 H48 119.856 no
Fe2 C49 H49 125.904 no
C16 C49 H49 125.900 no
C36 C49 H49 125.901 no
C27 C50 H50 119.820 no
C54 C50 H50 119.813 no
C23 C51 H51 119.974 no
C54 C51 H51 119.964 no
Cl11 C52 H52 108.132 no
Cl12 C52 H52 108.138 no
Cl13 C52 H52 108.133 no
C20 C53 H53 120.015 no
C35 C53 H53 120.020 no
C50 C54 H54 119.939 no
C51 C54 H54 119.942 no

loop_
_geom_bond_atom_site_label_1
_geom_bond_atom_site_label_2
_geom_bond_distance
_geom_bond_publ_flag
Ni1 S6 2.1724(7) yes
Ni1 S7 2.1661(7) yes
Ni1 P4 2.1592(7) yes
Ni1 P10 2.1545(7) yes
Fe2 C15 2.018(3) yes
Fe2 C16 2.037(3) yes
Fe2 C24 2.025(3) yes
Fe2 C26 2.036(3) yes
Fe2 C29 2.051(3) yes
Fe2 C36 2.039(3) yes
Fe2 C37 2.040(3) yes
Fe2 C40 2.035(3) yes
Fe2 C47 2.039(3) yes
Fe2 C49 2.034(3) yes
Cl11 C52 1.747(3) yes
Cl12 C52 1.747(3) yes
Cl13 C52 1.738(3) yes
S3 C15 1.758(3) yes
S3 C33 1.767(3) yes
S5 C14 1.768(3) yes
S5 C17 1.758(3) yes
S6 C14 1.747(3) yes
S7 C25 1.741(3) yes
S8 C24 1.765(3) yes
S8 C33 1.779(3) yes
S9 C17 1.764(3) yes
S9 C25 1.758(3) yes
P4 C18 1.810(3) yes
P4 C28 1.838(3) yes
P4 C46 1.818(3) yes
P10 C19 1.815(3) yes
P10 C22 1.829(3) yes
P10 C34 1.825(3) yes
C14 C25 1.341(4) yes
C15 C26 1.431(4) yes
C15 C40 1.432(4) yes
C16 C24 1.425(4) yes
C16 C49 1.417(4) yes
C17 C33 1.344(4) yes
C18 C20 1.404(4) yes
C18 C38 1.393(4) yes
C19 C21 1.384(4) yes
C19 C39 1.396(4) yes
C20 C53 1.392(4) yes
C21 C42 1.388(4) yes
C22 C28 1.530(4) yes
C23 C34 1.384(4) yes
C23 C51 1.383(4) yes
C24 C37 1.434(4) yes
C26 C29 1.413(4) yes
C27 C34 1.404(4) yes
C27 C50 1.389(5) yes
C29 C47 1.414(4) yes
C30 C31 1.379(4) yes
C30 C43 1.383(4) yes
C31 C41 1.390(4) yes
C32 C39 1.392(4) yes
C32 C48 1.378(4) yes
C35 C44 1.378(4) yes
C35 C53 1.393(4) yes
C36 C37 1.417(4) yes
C36 C49 1.424(4) yes
C38 C44 1.384(4) yes
C40 C47 1.425(4) yes
C41 C46 1.395(4) yes
C42 C48 1.380(5) yes
C43 C45 1.385(4) yes
C45 C46 1.395(4) yes
C50 C54 1.377(5) yes
C51 C54 1.386(5) yes
C16 H16 1.000 no
C20 H20 0.950 no
C21 H21 0.950 no
C22 H22A 0.990 no
C22 H22B 0.990 no
C23 H23 0.950 no
C26 H26 1.000 no
C27 H27 0.950 no
C28 H28A 0.990 no
C28 H28B 0.990 no
C29 H29 1.000 no
C30 H30 0.950 no
C31 H31 0.950 no
C32 H32 0.950 no
C35 H35 0.950 no
C36 H36 1.000 no
C37 H37 1.000 no
C38 H38 0.950 no
C39 H39 0.950 no
C40 H40 1.000 no
C41 H41 0.950 no
C42 H42 0.950 no
C43 H43 0.950 no
C44 H44 0.950 no
C45 H45 0.950 no
C47 H47 1.000 no
C48 H48 0.950 no
C49 H49 1.000 no
C50 H50 0.950 no
C51 H51 0.950 no
C52 H52 1.000 no
C53 H53 0.950 no
C54 H54 0.950 no

loop_
_geom_contact_atom_site_label_1
_geom_contact_atom_site_label_2
_geom_contact_distance
_geom_contact_publ_flag
_geom_contact_site_symmetry_2
Ni1 C23 3.445(3) no .
Ni1 C38 3.485(3) no .
Fe2 C33 3.373(3) no .
S3 S9 3.1168(8) no .
S3 C24 3.586(3) no .
S5 S8 3.2425(9) no .
S6 C46 3.237(3) no .
S7 C19 3.347(3) no .
S7 C39 3.384(3) no .
C16 C33 3.395(4) no .
C18 C22 3.493(4) no .
C18 C35 2.789(4) no .
C18 C41 3.187(4) no .
C19 C48 2.779(4) no .
C20 C28 3.246(4) no .
C20 C41 3.352(4) no .
C20 C44 2.777(4) no .
C20 C46 3.427(4) no .
C21 C27 3.525(4) no .
C21 C32 2.776(4) no .
C21 C34 3.111(4) no .
C22 C27 3.174(4) no .
C23 C50 2.769(4) no .
C27 C28 3.565(4) no .
C27 C51 2.774(5) no .
C28 C34 3.358(4) no .
C28 C45 3.380(4) no .
C30 C46 2.783(4) no .
C31 C45 2.769(4) no .
C33 C40 3.301(4) no .
C34 C54 2.778(4) no .
C38 C53 2.779(4) no .
C39 C42 2.764(4) no .
C41 C43 2.773(4) no .
Cl11 C21 3.379(3) no 4_564
Cl11 C47 3.538(3) no 1_554
Cl12 C32 3.561(3) no 4_565
Cl12 C39 3.489(3) no 4_565
S3 C30 3.566(3) no 2_545
S8 C26 3.588(3) no 4_664
C15 C30 3.532(4) no 2_545
C21 Cl11 3.379(3) no 4_565
C26 S8 3.588(3) no 4_665
C26 C33 3.566(4) no 4_665
C28 C36 3.523(4) no 3_464
C28 C49 3.221(4) no 3_464
C30 S3 3.566(3) no 2_554
C30 C15 3.532(4) no 2_554
C32 Cl12 3.561(3) no 4_564
C33 C26 3.566(4) no 4_664
C36 C28 3.523(4) no 3_566
C36 C45 3.551(4) no 3_566
C39 Cl12 3.489(3) no 4_564
C45 C36 3.551(4) no 3_464
C47 Cl11 3.538(3) no 1_556
C49 C28 3.221(4) no 3_566
C51 C53 3.562(5) no 1_556
C53 C51 3.562(5) no 1_554
Ni1 H22A 3.5039 no .
Ni1 H23 2.9994 no .
Ni1 H38 2.9423 no .
Ni1 H39 3.4286 no .
Ni1 H45 3.5272 no .
S3 H26 3.0689 no .
S3 H40 3.1645 no .
S6 H38 3.4460 no .
S7 H23 2.9559 no .
S7 H39 3.1152 no .
S8 H16 3.1413 no .
S8 H37 3.0933 no .
S9 H40 3.3498 no .
P4 H20 2.8810 no .
P4 H22A 2.9693 no .
P4 H38 2.8876 no .
P4 H41 2.9399 no .
P4 H45 2.8293 no .
P10 H21 2.8771 no .
P10 H23 2.8388 no .
P10 H27 2.9404 no .
P10 H28A 2.9447 no .
P10 H28B 3.5875 no .
P10 H39 2.8783 no .
C15 H29 3.2658 no .
C15 H47 3.2619 no .
C16 H36 3.2656 no .
C16 H37 3.2811 no .
C16 H40 3.3801 no .
C17 H40 3.3858 no .
C18 H22A 3.2022 no .
C18 H28B 2.8176 no .
C18 H41 2.7308 no .
C18 H44 3.2644 no .
C18 H53 3.2792 no .
C19 H22A 3.0254 no .
C19 H22B 3.0968 no .
C19 H32 3.2758 no .
C19 H42 3.2581 no .
C20 H28B 2.7631 no .
C20 H35 3.2690 no .
C20 H38 3.2724 no .
C20 H41 2.7785 no .
C21 H22B 3.5459 no .
C21 H27 3.5373 no .
C21 H39 3.2568 no .
C21 H48 3.2576 no .
C22 H27 2.7516 no .
C23 H21 3.3875 no .
C23 H27 3.2663 no .
C23 H54 3.2551 no .
C24 H36 3.2641 no .
C24 H49 3.2620 no .
C26 H37 3.4474 no .
C26 H40 3.2840 no .
C26 H47 3.2535 no .
C27 H21 2.7981 no .
C27 H22B 2.8110 no .
C27 H23 3.2664 no .
C27 H28A 3.0010 no .
C27 H54 3.2563 no .
C28 H20 2.9986 no .
C28 H27 3.2601 no .
C28 H45 3.1498 no .
C29 H36 3.4664 no .
C29 H40 3.2750 no .
C30 H41 3.2595 no .
C30 H45 3.2566 no .
C31 H43 3.2476 no .
C32 H42 3.2482 no .
C33 H16 3.4030 no .
C33 H40 3.2663 no .
C34 H21 2.6366 no .
C34 H22B 2.9695 no .
C34 H28A 3.0139 no .
C34 H45 3.5880 no .
C34 H50 3.2722 no .
C34 H51 3.2578 no .
C35 H20 3.2693 no .
C35 H38 3.2536 no .
C36 H16 3.2674 no .
C36 H29 3.4720 no .
C37 H16 3.2811 no .
C37 H26 3.4417 no .
C37 H49 3.2687 no .
C38 H20 3.2717 no .
C38 H35 3.2555 no .
C39 H21 3.2592 no .
C39 H22A 3.3808 no .
C39 H48 3.2540 no .
C40 H16 3.3734 no .
C40 H26 3.2823 no .
C40 H29 3.2737 no .
C41 H20 3.1259 no .
C41 H30 3.2608 no .
C41 H45 3.2662 no .
C42 H32 3.2502 no .
C43 H31 3.2478 no .
C44 H53 3.2566 no .
C45 H28A 2.9751 no .
C45 H30 3.2575 no .
C45 H41 3.2671 no .
C46 H20 3.1849 no .
C46 H28A 2.9323 no .
C46 H28B 3.2310 no .
C46 H31 3.2662 no .
C46 H43 3.2654 no .
C47 H26 3.2554 no .
C47 H49 3.4173 no .
C48 H21 3.2570 no .
C48 H39 3.2519 no .
C49 H37 3.2713 no .
C49 H47 3.4125 no .
C50 H51 3.2502 no .
C51 H50 3.2506 no .
C53 H44 3.2569 no .
C54 H23 3.2545 no .
C54 H27 3.2560 no .
H16 H40 3.2099 no .
H16 H49 2.5929 no .
H20 H28B 2.3565 no .
H20 H41 2.7330 no .
H20 H53 2.3425 no .
H21 H22B 3.4336 no .
H21 H27 2.8830 no .
H21 H42 2.3356 no .
H22A H28A 2.8858 no .
H22A H28B 2.3445 no .
H22A H39 3.2266 no .
H22B H27 2.1486 no .
H22B H28A 2.3425 no .
H22B H28B 2.4693 no .
H23 H51 2.3290 no .
H26 H29 2.5871 no .
H26 H37 3.2986 no .
H27 H28A 2.7833 no .
H27 H50 2.3389 no .
H28A H45 2.5848 no .
H29 H36 3.3243 no .
H29 H47 2.5818 no .
H30 H31 2.3267 no .
H30 H43 2.3316 no .
H31 H41 2.3377 no .
H32 H39 2.3425 no .
H32 H48 2.3285 no .
H35 H44 2.3241 no .
H35 H53 2.3440 no .
H36 H37 2.5935 no .
H36 H49 2.5948 no .
H38 H44 2.3280 no .
H40 H47 2.6023 no .
H42 H48 2.3260 no .
H43 H45 2.3312 no .
H47 H49 3.2537 no .
H50 H54 2.3232 no .
H51 H54 2.3345 no .
Ni1 H35 3.5927 no 1_556
Ni1 H47 3.5264 no 1_554
Cl11 H21 2.7228 no 4_564
Cl11 H30 3.1891 no 2_544
Cl11 H32 3.0678 no .
Cl11 H39 3.5544 no .
Cl11 H42 3.2917 no 4_564
Cl11 H47 3.5595 no 1_554
Cl12 H22A 3.2670 no 4_565
Cl12 H22B 3.5562 no 4_565
Cl12 H31 3.0930 no 2_545
Cl13 H20 3.4667 no 2_545
Cl13 H29 3.5017 no 1_554
Cl13 H31 3.4534 no 2_545
Cl13 H37 3.3082 no 4_664
Cl13 H41 3.1355 no 2_545
Cl13 H43 3.5466 no 2_544
Cl13 H53 3.4510 no 2_545
S3 H26 2.9795 no 4_664
S3 H29 3.5890 no 4_664
S3 H30 3.2558 no 2_545
S3 H36 3.4973 no 4_664
S3 H37 3.0878 no 4_664
S5 H35 3.5871 no 1_556
S5 H36 3.3167 no 1_554
S5 H44 3.4902 no 1_556
S5 H49 3.4512 no 1_554
S5 H50 3.4864 no 3_565
S6 H27 3.4822 no 3_565
S6 H35 2.8033 no 1_556
S6 H49 2.7992 no 1_554
S6 H50 3.1247 no 3_565
S7 H32 3.5682 no 4_565
S7 H47 2.8622 no 1_554
S7 H48 3.2801 no 4_565
S7 H52 3.1399 no .
S8 H20 3.3966 no 3_566
S8 H26 2.8651 no 4_664
S8 H43 3.1467 no 3_565
S8 H53 3.5376 no 3_566
S9 H29 3.3163 no 1_554
S9 H44 3.4880 no 1_556
S9 H48 3.4651 no 4_565
S9 H52 2.9458 no .
C14 H35 2.9096 no 1_556
C14 H44 3.4406 no 1_556
C14 H47 3.2465 no 1_554
C14 H49 3.0753 no 1_554
C15 H30 2.8644 no 2_545
C15 H42 3.5773 no 4_565
C16 H20 3.3964 no 3_566
C16 H28B 2.8547 no 3_566
C16 H44 3.4886 no 1_556
C17 H26 3.3104 no 4_664
C17 H44 3.3110 no 1_556
C18 H51 3.4723 no 1_554
C19 H32 3.3777 no 4_565
C20 H51 3.2254 no 1_554
C21 H30 3.4424 no 3_465
C21 H31 3.1497 no 3_465
C21 H32 3.0606 no 4_565
C23 H32 3.2557 no 4_565
C23 H35 3.5770 no 1_556
C23 H48 3.4432 no 4_565
C24 H20 2.8971 no 3_566
C24 H28B 3.3693 no 3_566
C25 H35 3.4190 no 1_556
C25 H44 3.4226 no 1_556
C25 H47 2.9015 no 1_554
C25 H48 3.4908 no 4_565
C25 H52 3.2531 no .
C26 H30 3.2791 no 2_545
C26 H43 3.4326 no 2_545
C28 H49 3.2594 no 3_464
C29 H52 2.9706 no 1_556
C30 H21 3.2824 no 3_565
C30 H27 3.5393 no 3_565
C30 H36 3.5989 no 3_464
C31 H21 3.3228 no 3_565
C31 H22B 3.5543 no 3_565
C31 H27 3.1650 no 3_565
C31 H37 3.4087 no 3_464
C32 H23 3.5672 no 4_564
C33 H26 2.6409 no 4_664
C35 H23 3.1477 no 1_554
C35 H50 3.0386 no 3_564
C35 H51 3.3629 no 1_554
C36 H28A 3.0950 no 3_566
C36 H28B 3.1213 no 3_566
C37 H20 3.0654 no 3_566
C37 H28B 3.5121 no 3_566
C38 H16 3.2173 no 1_554
C38 H40 3.4076 no 1_554
C40 H30 3.2862 no 2_545
C40 H38 3.3898 no 1_556
C40 H42 2.7661 no 4_565
C40 H44 3.3631 no 1_556
C41 H27 3.3960 no 3_565
C41 H37 3.4427 no 3_464
C42 H30 3.5056 no 3_465
C42 H31 3.4700 no 3_465
C42 H32 3.4924 no 4_565
C42 H40 3.1530 no 4_564
C43 H36 3.1035 no 3_464
C43 H53 3.1485 no 1_556
C44 H16 2.9641 no 1_554
C44 H40 3.2225 no 1_554
C44 H48 3.4707 no 4_564
C44 H51 3.5938 no 1_554
C45 H36 3.0039 no 3_464
C45 H53 3.1958 no 1_556
C46 H36 3.4198 no 3_464
C47 H38 3.4241 no 1_556
C47 H42 3.5358 no 4_565
C47 H52 3.0266 no 1_556
C48 H23 3.4430 no 4_564
C49 H28A 2.8416 no 3_566
C49 H28B 2.6846 no 3_566
C50 H35 3.4931 no 3_466
C51 H22A 3.5633 no 1_556
C52 H29 3.4481 no 1_554
C53 H45 3.5348 no 1_554
C53 H50 3.4749 no 3_564
C53 H51 3.1789 no 1_554
H16 C38 3.2173 no 1_556
H16 C44 2.9641 no 1_556
H16 H28B 3.2083 no 3_566
H16 H38 3.1113 no 1_556
H16 H44 2.6594 no 1_556
H16 H54 3.1850 no 3_565
H20 Cl13 3.4667 no 2_554
H20 S8 3.3966 no 3_464
H20 C16 3.3964 no 3_464
H20 C24 2.8971 no 3_464
H20 C37 3.0654 no 3_464
H20 H37 3.3466 no 3_464
H21 Cl11 2.7228 no 4_565
H21 C30 3.2824 no 3_465
H21 C31 3.3228 no 3_465
H21 H30 2.8698 no 3_465
H21 H31 2.9416 no 3_465
H21 H32 3.0927 no 4_565
H22A Cl12 3.2670 no 4_564
H22A C51 3.5633 no 1_554
H22A H51 2.7496 no 1_554
H22A H54 3.5405 no 1_554
H22B Cl12 3.5562 no 4_564
H22B C31 3.5543 no 3_465
H22B H31 3.1962 no 3_465
H22B H41 3.3890 no 3_465
H23 C32 3.5672 no 4_565
H23 C35 3.1477 no 1_556
H23 C48 3.4430 no 4_565
H23 H32 2.9966 no 4_565
H23 H35 2.9863 no 1_556
H23 H48 2.7346 no 4_565
H26 S3 2.9795 no 4_665
H26 S8 2.8651 no 4_665
H26 C17 3.3104 no 4_665
H26 C33 2.6409 no 4_665
H26 H43 3.1786 no 2_545
H27 S6 3.4822 no 3_465
H27 C30 3.5393 no 3_465
H27 C31 3.1650 no 3_465
H27 C41 3.3960 no 3_465
H27 H31 3.2841 no 3_465
H28A C36 3.0950 no 3_464
H28A C49 2.8416 no 3_464
H28A H36 3.1778 no 3_464
H28A H49 2.7080 no 3_464
H28B C16 2.8547 no 3_464
H28B C24 3.3693 no 3_464
H28B C36 3.1213 no 3_464
H28B C37 3.5121 no 3_464
H28B C49 2.6846 no 3_464
H28B H16 3.2083 no 3_464
H28B H49 2.9279 no 3_464
H28B H51 3.4970 no 1_554
H29 Cl13 3.5017 no 1_556
H29 S3 3.5890 no 4_665
H29 S9 3.3163 no 1_556
H29 C52 3.4481 no 1_556
H29 H52 2.7185 no 1_556
H30 Cl11 3.1891 no 2_555
H30 S3 3.2558 no 2_554
H30 C15 2.8644 no 2_554
H30 C21 3.4424 no 3_565
H30 C26 3.2791 no 2_554
H30 C40 3.2862 no 2_554
H30 C42 3.5056 no 3_565
H30 H21 2.8698 no 3_565
H30 H42 2.9976 no 3_565
H31 Cl12 3.0930 no 2_554
H31 Cl13 3.4534 no 2_554
H31 C21 3.1497 no 3_565
H31 C42 3.4700 no 3_565
H31 H21 2.9416 no 3_565
H31 H22B 3.1962 no 3_565
H31 H27 3.2841 no 3_565
H31 H42 3.4997 no 3_565
H32 Cl11 3.0678 no .
H32 S7 3.5682 no 4_564
H32 C19 3.3777 no 4_564
H32 C21 3.0606 no 4_564
H32 C23 3.2557 no 4_564
H32 C42 3.4924 no 4_564
H32 H21 3.0927 no 4_564
H32 H23 2.9966 no 4_564
H35 Ni1 3.5927 no 1_554
H35 S5 3.5871 no 1_554
H35 S6 2.8033 no 1_554
H35 C14 2.9096 no 1_554
H35 C23 3.5770 no 1_554
H35 C25 3.4190 no 1_554
H35 C50 3.4931 no 3_564
H35 H23 2.9863 no 1_554
H35 H45 3.4373 no 1_554
H35 H50 2.5883 no 3_564
H36 S3 3.4973 no 4_665
H36 S5 3.3167 no 1_556
H36 C30 3.5989 no 3_566
H36 C43 3.1035 no 3_566
H36 C45 3.0039 no 3_566
H36 C46 3.4198 no 3_566
H36 H28A 3.1778 no 3_566
H36 H43 3.3622 no 3_566
H36 H45 3.2138 no 3_566
H37 Cl13 3.3082 no 4_665
H37 S3 3.0878 no 4_665
H37 C31 3.4087 no 3_566
H37 C41 3.4427 no 3_566
H37 H20 3.3466 no 3_566
H38 C40 3.3898 no 1_554
H38 C47 3.4241 no 1_554
H38 H16 3.1113 no 1_554
H38 H40 2.8861 no 1_554
H38 H47 2.9364 no 1_554
H38 H49 3.3223 no 1_554
H39 Cl11 3.5544 no .
H39 H42 3.5302 no 4_564
H40 C38 3.4076 no 1_556
H40 C42 3.1530 no 4_565
H40 C44 3.2225 no 1_556
H40 H38 2.8861 no 1_556
H40 H42 2.2763 no 4_565
H40 H44 2.5008 no 1_556
H40 H48 3.3407 no 4_565
H41 Cl13 3.1355 no 2_554
H41 H22B 3.3890 no 3_565
H42 Cl11 3.2917 no 4_565
H42 C15 3.5773 no 4_564
H42 C40 2.7661 no 4_564
H42 C47 3.5358 no 4_564
H42 H30 2.9976 no 3_465
H42 H31 3.4997 no 3_465
H42 H39 3.5302 no 4_565
H42 H40 2.2763 no 4_564
H43 Cl13 3.5466 no 2_555
H43 S8 3.1467 no 3_465
H43 C26 3.4326 no 2_554
H43 H26 3.1786 no 2_554
H43 H36 3.3622 no 3_464
H43 H53 2.6904 no 1_556
H44 S5 3.4902 no 1_554
H44 S9 3.4880 no 1_554
H44 C14 3.4406 no 1_554
H44 C16 3.4886 no 1_554
H44 C17 3.3110 no 1_554
H44 C25 3.4226 no 1_554
H44 C40 3.3631 no 1_554
H44 H16 2.6594 no 1_554
H44 H40 2.5008 no 1_554
H44 H48 3.1201 no 4_564
H45 C53 3.5348 no 1_556
H45 H35 3.4373 no 1_556
H45 H36 3.2138 no 3_464
H45 H53 2.7788 no 1_556
H47 Ni1 3.5264 no 1_556
H47 Cl11 3.5595 no 1_556
H47 S7 2.8622 no 1_556
H47 C14 3.2465 no 1_556
H47 C25 2.9015 no 1_556
H47 H38 2.9364 no 1_556
H47 H52 2.8240 no 1_556
H48 S7 3.2801 no 4_564
H48 S9 3.4651 no 4_564
H48 C23 3.4432 no 4_564
H48 C25 3.4908 no 4_564
H48 C44 3.4707 no 4_565
H48 H23 2.7346 no 4_564
H48 H40 3.3407 no 4_564
H48 H44 3.1201 no 4_565
H48 H51 3.5540 no 4_564
H49 S5 3.4512 no 1_556
H49 S6 2.7992 no 1_556
H49 C14 3.0753 no 1_556
H49 C28 3.2594 no 3_566
H49 H28A 2.7080 no 3_566
H49 H28B 2.9279 no 3_566
H49 H38 3.3223 no 1_556
H50 S5 3.4864 no 3_465
H50 S6 3.1247 no 3_465
H50 C35 3.0386 no 3_466
H50 C53 3.4749 no 3_466
H50 H35 2.5883 no 3_466
H50 H53 3.3769 no 3_466
H51 C18 3.4723 no 1_556
H51 C20 3.2254 no 1_556
H51 C35 3.3629 no 1_556
H51 C44 3.5938 no 1_556
H51 C53 3.1789 no 1_556
H51 H22A 2.7496 no 1_556
H51 H28B 3.4970 no 1_556
H51 H48 3.5540 no 4_565
H51 H53 3.5541 no 1_556
H52 S7 3.1399 no .
H52 S9 2.9458 no .
H52 C25 3.2531 no .
H52 C29 2.9706 no 1_554
H52 C47 3.0266 no 1_554
H52 H29 2.7185 no 1_554
H52 H47 2.8240 no 1_554
H53 Cl13 3.4510 no 2_554
H53 S8 3.5376 no 3_464
H53 C43 3.1485 no 1_554
H53 C45 3.1958 no 1_554
H53 H43 2.6904 no 1_554
H53 H45 2.7788 no 1_554
H53 H50 3.3769 no 3_564
H53 H51 3.5541 no 1_554
H54 H16 3.1850 no 3_465
H54 H22A 3.5405 no 1_556

loop_
_geom_torsion_atom_site_label_1
_geom_torsion_atom_site_label_2
_geom_torsion_atom_site_label_3
_geom_torsion_atom_site_label_4
_geom_torsion
_geom_torsion_publ_flag
S6 Ni1 S7 C25 3.36(3) no
S7 Ni1 S6 C14 -2.43(3) no
S6 Ni1 P4 C18 88.92(3) no
S6 Ni1 P4 C28 -156.86(3) no
S6 Ni1 P4 C46 -37.43(4) no
P4 Ni1 S6 C14 -174.20(3) no
S7 Ni1 P10 C19 -30.70(5) no
S7 Ni1 P10 C22 -153.27(3) no
S7 Ni1 P10 C34 92.84(3) no
P10 Ni1 S7 C25 -161.00(3) no
P4 Ni1 P10 C19 140.16(4) no
P4 Ni1 P10 C22 17.60(3) no
P4 Ni1 P10 C34 -96.30(3) no
P10 Ni1 P4 C18 -107.36(3) no
P10 Ni1 P4 C28 6.86(3) no
P10 Ni1 P4 C46 126.29(4) no
C15 Fe2 C16 C24 -76.52(13) no
C15 Fe2 C16 C49 163.97(9) no
C16 Fe2 C15 S3 47.48(19) no
C16 Fe2 C15 C26 165.55(10) no
C16 Fe2 C15 C40 -75.52(13) no
C15 Fe2 C24 S8 -0.60(17) no
C15 Fe2 C24 C16 121.60(10) no
C15 Fe2 C24 C37 -119.23(10) no
C24 Fe2 C15 S3 5.78(17) no
C24 Fe2 C15 C26 123.86(10) no
C24 Fe2 C15 C40 -117.21(10) no
C15 Fe2 C26 C15 -0.00(10) no
C15 Fe2 C26 C29 -119.41(17) no
C26 Fe2 C15 S3 -118.1(2) no
C26 Fe2 C15 C26 -0.00(11) no
C26 Fe2 C15 C40 118.93(17) no
C15 Fe2 C29 C26 38.09(10) no
C15 Fe2 C29 C47 -81.93(12) no
C29 Fe2 C15 S3 -155.38(18) no
C29 Fe2 C15 C26 -37.30(10) no
C29 Fe2 C15 C40 81.63(12) no
C15 Fe2 C36 C37 43.0(4) no
C15 Fe2 C36 C49 163.0(3) no
C36 Fe2 C15 S3 -67.9(4) no
C36 Fe2 C15 C26 50.2(4) no
C36 Fe2 C15 C40 169.1(3) no
C15 Fe2 C37 C24 78.68(13) no
C15 Fe2 C37 C36 -162.27(10) no
C37 Fe2 C15 S3 -36.61(19) no
C37 Fe2 C15 C26 81.47(13) no
C37 Fe2 C15 C40 -159.60(10) no
C15 Fe2 C40 C15 -0.00(11) no
C15 Fe2 C40 C47 118.53(17) no
C40 Fe2 C15 S3 123.0(3) no
C40 Fe2 C15 C26 -118.93(18) no
C40 Fe2 C15 C40 -0.00(11) no
C15 Fe2 C47 C29 81.69(12) no
C15 Fe2 C47 C40 -38.49(10) no
C47 Fe2 C15 S3 161.11(18) no
C47 Fe2 C15 C26 -80.82(11) no
C47 Fe2 C15 C40 38.11(10) no
C15 Fe2 C49 C16 -41.9(4) no
C15 Fe2 C49 C36 -161.3(3) no
C49 Fe2 C15 S3 78.7(4) no
C49 Fe2 C15 C26 -163.3(3) no
C49 Fe2 C15 C40 -44.3(4) no
C16 Fe2 C24 S8 -122.2(3) no
C16 Fe2 C24 C16 0.00(12) no
C16 Fe2 C24 C37 119.17(18) no
C24 Fe2 C16 C24 0.00(11) no
C24 Fe2 C16 C49 -119.51(18) no
C16 Fe2 C29 C26 162.6(3) no
C16 Fe2 C29 C47 42.6(4) no
C29 Fe2 C16 C24 169.5(3) no
C29 Fe2 C16 C49 50.0(3) no
C16 Fe2 C36 C37 -82.42(13) no
C16 Fe2 C36 C49 37.59(11) no
C36 Fe2 C16 C24 81.76(12) no
C36 Fe2 C16 C49 -37.74(11) no
C16 Fe2 C37 C24 -37.84(11) no
C16 Fe2 C37 C36 81.21(12) no
C37 Fe2 C16 C24 38.07(11) no
C37 Fe2 C16 C49 -81.44(12) no
C16 Fe2 C40 C15 122.34(11) no
C16 Fe2 C40 C47 -119.13(11) no
C40 Fe2 C16 C24 -118.13(11) no
C40 Fe2 C16 C49 122.36(11) no
C16 Fe2 C47 C29 -161.84(11) no
C16 Fe2 C47 C40 77.98(14) no
C47 Fe2 C16 C24 -159.84(11) no
C47 Fe2 C16 C49 80.65(14) no
C16 Fe2 C49 C16 -0.00(11) no
C16 Fe2 C49 C36 -119.4(2) no
C49 Fe2 C16 C24 119.51(19) no
C49 Fe2 C16 C49 -0.00(13) no
C24 Fe2 C26 C15 -74.76(13) no
C24 Fe2 C26 C29 165.84(10) no
C26 Fe2 C24 S8 41.0(2) no
C26 Fe2 C24 C16 163.17(10) no
C26 Fe2 C24 C37 -77.67(14) no
C24 Fe2 C36 C37 -38.23(10) no
C24 Fe2 C36 C49 81.77(12) no
C36 Fe2 C24 S8 156.27(18) no
C36 Fe2 C24 C16 -81.53(12) no
C36 Fe2 C24 C37 37.64(11) no
C24 Fe2 C37 C24 0.00(10) no
C24 Fe2 C37 C36 119.05(18) no
C37 Fe2 C24 S8 118.6(2) no
C37 Fe2 C24 C16 -119.17(18) no
C37 Fe2 C24 C37 0.00(11) no
C24 Fe2 C40 C15 80.37(12) no
C24 Fe2 C40 C47 -161.10(9) no
C40 Fe2 C24 S8 -43.34(19) no
C40 Fe2 C24 C16 78.86(13) no
C40 Fe2 C24 C37 -161.97(9) no
C24 Fe2 C47 C29 164.1(2) no
C24 Fe2 C47 C40 43.9(3) no
C47 Fe2 C24 S8 -75.0(3) no
C47 Fe2 C24 C16 47.2(3) no
C47 Fe2 C24 C37 166.4(2) no
C24 Fe2 C49 C16 37.78(11) no
C24 Fe2 C49 C36 -81.64(12) no
C49 Fe2 C24 S8 -159.71(19) no
C49 Fe2 C24 C16 -37.51(11) no
C49 Fe2 C24 C37 81.66(12) no
C26 Fe2 C29 C26 0.00(11) no
C26 Fe2 C29 C47 -120.0(2) no
C29 Fe2 C26 C15 119.41(19) no
C29 Fe2 C26 C29 0.00(12) no
C26 Fe2 C36 C37 79.78(15) no
C26 Fe2 C36 C49 -160.21(10) no
C36 Fe2 C26 C15 -159.74(11) no
C36 Fe2 C26 C29 80.85(14) no
C26 Fe2 C37 C24 121.99(11) no
C26 Fe2 C37 C36 -118.96(11) no
C37 Fe2 C26 C15 -117.40(11) no
C37 Fe2 C26 C29 123.19(11) no
C26 Fe2 C40 C15 -38.13(10) no
C26 Fe2 C40 C47 80.39(11) no
C40 Fe2 C26 C15 38.18(10) no
C40 Fe2 C26 C29 -81.23(12) no
C26 Fe2 C47 C29 37.17(11) no
C26 Fe2 C47 C40 -83.01(12) no
C47 Fe2 C26 C15 82.23(12) no
C47 Fe2 C26 C29 -37.18(11) no
C26 Fe2 C49 C16 168.0(3) no
C26 Fe2 C49 C36 48.6(4) no
C49 Fe2 C26 C15 164.8(3) no
C49 Fe2 C26 C29 45.4(4) no
C29 Fe2 C36 C37 122.28(12) no
C29 Fe2 C36 C49 -117.71(12) no
C36 Fe2 C29 C26 -118.20(12) no
C36 Fe2 C29 C47 121.78(12) no
C29 Fe2 C37 C24 163.39(11) no
C29 Fe2 C37 C36 -77.55(15) no
C37 Fe2 C29 C26 -76.05(15) no
C37 Fe2 C29 C47 163.93(11) no
C29 Fe2 C40 C15 -81.56(12) no
C29 Fe2 C40 C47 36.97(11) no
C40 Fe2 C29 C26 82.61(12) no
C40 Fe2 C29 C47 -37.41(11) no
C29 Fe2 C47 C29 0.00(13) no
C29 Fe2 C47 C40 -120.2(2) no
C47 Fe2 C29 C26 120.0(2) no
C47 Fe2 C29 C47 0.00(12) no
C29 Fe2 C49 C16 -159.04(11) no
C29 Fe2 C49 C36 81.54(15) no
C49 Fe2 C29 C26 -161.30(11) no
C49 Fe2 C29 C47 78.68(15) no
C36 Fe2 C37 C24 -119.05(19) no
C36 Fe2 C37 C36 0.00(13) no
C37 Fe2 C36 C37 0.00(11) no
C37 Fe2 C36 C49 120.0(2) no
C36 Fe2 C47 C29 -77.84(15) no
C36 Fe2 C47 C40 161.97(11) no
C47 Fe2 C36 C37 164.27(10) no
C47 Fe2 C36 C49 -75.72(15) no
C36 Fe2 C49 C16 119.4(2) no
C36 Fe2 C49 C36 0.00(13) no
C49 Fe2 C36 C37 -120.0(2) no
C49 Fe2 C36 C49 0.00(13) no
C37 Fe2 C40 C15 49.1(3) no
C37 Fe2 C40 C47 167.7(2) no
C40 Fe2 C37 C24 42.9(3) no
C40 Fe2 C37 C36 161.9(2) no
C37 Fe2 C49 C16 82.22(13) no
C37 Fe2 C49 C36 -37.21(11) no
C49 Fe2 C37 C24 -81.61(12) no
C49 Fe2 C37 C36 37.44(11) no
C40 Fe2 C47 C29 120.18(18) no
C40 Fe2 C47 C40 -0.00(10) no
C47 Fe2 C40 C15 -118.53(18) no
C47 Fe2 C40 C47 0.00(11) no
C40 Fe2 C49 C16 -75.11(15) no
C40 Fe2 C49 C36 165.47(11) no
C49 Fe2 C40 C15 163.22(11) no
C49 Fe2 C40 C47 -78.25(14) no
C47 Fe2 C49 C16 -117.30(12) no
C47 Fe2 C49 C36 123.28(12) no
C49 Fe2 C47 C29 -119.47(12) no
C49 Fe2 C47 C40 120.35(12) no
C15 S3 C33 S8 77.48(16) no
C15 S3 C33 C17 -104.69(18) no
C33 S3 C15 Fe2 -35.22(17) no
C33 S3 C15 C26 -122.31(17) no
C33 S3 C15 C40 54.4(2) no
C14 S5 C17 S9 4.74(15) no
C14 S5 C17 C33 -173.22(19) no
C17 S5 C14 S6 173.32(15) no
C17 S5 C14 C25 -2.05(18) no
Ni1 S6 C14 S5 -174.62(12) no
Ni1 S6 C14 C25 0.53(18) no
Ni1 S7 C25 S9 175.20(12) no
Ni1 S7 C25 C14 -4.10(18) no
C24 S8 C33 S3 -72.38(16) no
C24 S8 C33 C17 109.82(18) no
C33 S8 C24 Fe2 26.13(17) no
C33 S8 C24 C16 -64.3(2) no
C33 S8 C24 C37 114.50(18) no
C17 S9 C25 S7 -175.26(15) no
C17 S9 C25 C14 4.08(18) no
C25 S9 C17 S5 -5.32(15) no
C25 S9 C17 C33 172.71(18) no
Ni1 P4 C18 C20 169.87(13) no
Ni1 P4 C18 C38 -6.5(2) no
Ni1 P4 C28 C22 -35.02(16) no
Ni1 P4 C46 C41 118.26(16) no
Ni1 P4 C46 C45 -58.97(18) no
C18 P4 C28 C22 86.05(16) no
C28 P4 C18 C20 52.02(19) no
C28 P4 C18 C38 -124.33(17) no
C18 P4 C46 C41 -10.9(2) no
C18 P4 C46 C45 171.82(15) no
C46 P4 C18 C20 -59.43(19) no
C46 P4 C18 C38 124.23(17) no
C28 P4 C46 C41 -120.49(18) no
C28 P4 C46 C45 62.28(19) no
C46 P4 C28 C22 -160.88(14) no
Ni1 P10 C19 C21 143.57(13) no
Ni1 P10 C19 C39 -38.9(2) no
Ni1 P10 C22 C28 -43.38(15) no
Ni1 P10 C34 C23 -39.47(17) no
Ni1 P10 C34 C27 141.22(14) no
C19 P10 C22 C28 -175.54(13) no
C22 P10 C19 C21 -92.59(18) no
C22 P10 C19 C39 84.92(18) no
C19 P10 C34 C23 93.23(17) no
C19 P10 C34 C27 -86.08(18) no
C34 P10 C19 C21 18.9(2) no
C34 P10 C19 C39 -163.57(16) no
C22 P10 C34 C23 -155.21(16) no
C22 P10 C34 C27 25.5(2) no
C34 P10 C22 C28 72.51(15) no
S5 C14 C25 S7 177.90(13) no
S5 C14 C25 S9 -1.4(3) no
S6 C14 C25 S7 2.6(3) no
S6 C14 C25 S9 -176.74(13) no
Fe2 C15 C26 Fe2 0.0 no
Fe2 C15 C26 C29 59.57(13) no
Fe2 C15 C40 Fe2 -0.000(12) no
Fe2 C15 C40 C47 -59.45(13) no
S3 C15 C26 Fe2 117.42(18) no
S3 C15 C26 C29 176.99(14) no
S3 C15 C40 Fe2 -117.2(2) no
S3 C15 C40 C47 -176.67(15) no
C26 C15 C40 Fe2 59.89(16) no
C26 C15 C40 C47 0.4(3) no
C40 C15 C26 Fe2 -59.84(16) no
C40 C15 C26 C29 -0.3(3) no
Fe2 C16 C24 Fe2 -0.000(11) no
Fe2 C16 C24 S8 119.3(2) no
Fe2 C16 C24 C37 -59.66(13) no
Fe2 C16 C49 Fe2 -0.0 no
Fe2 C16 C49 C36 59.32(16) no
C24 C16 C49 Fe2 -58.57(18) no
C24 C16 C49 C36 0.7(3) no
C49 C16 C24 Fe2 58.89(19) no
C49 C16 C24 S8 178.21(19) no
C49 C16 C24 C37 -0.8(3) no
S5 C17 C33 S3 -176.76(14) no
S5 C17 C33 S8 1.1(4) no
S9 C17 C33 S3 5.4(3) no
S9 C17 C33 S8 -176.78(13) no
P4 C18 C20 C53 -176.55(16) no
P4 C18 C38 C44 175.81(16) no
C20 C18 C38 C44 -0.6(4) no
C38 C18 C20 C53 -0.1(4) no
P10 C19 C21 C42 178.42(16) no
P10 C19 C39 C32 -177.85(16) no
C21 C19 C39 C32 -0.3(4) no
C39 C19 C21 C42 0.9(4) no
C18 C20 C53 C35 1.0(4) no
C19 C21 C42 C48 -0.4(5) no
P10 C22 C28 P4 48.23(19) no
C34 C23 C51 C54 -0.1(4) no
C51 C23 C34 P10 -179.2(3) no
C51 C23 C34 C27 0.2(4) no
Fe2 C24 C37 Fe2 0.000(11) no
Fe2 C24 C37 C36 -59.18(13) no
S8 C24 C37 Fe2 -119.33(19) no
S8 C24 C37 C36 -178.51(15) no
C16 C24 C37 Fe2 59.69(17) no
C16 C24 C37 C36 0.5(3) no
Fe2 C26 C29 Fe2 0.000(10) no
Fe2 C26 C29 C47 58.53(16) no
C15 C26 C29 Fe2 -58.53(17) no
C15 C26 C29 C47 -0.0(3) no
C34 C27 C50 C54 0.4(4) no
C50 C27 C34 P10 179.0(2) no
C50 C27 C34 C23 -0.3(4) no
Fe2 C29 C47 Fe2 -0.000(11) no
Fe2 C29 C47 C40 58.75(15) no
C26 C29 C47 Fe2 -58.46(19) no
C26 C29 C47 C40 0.3(3) no
C31 C30 C43 C45 -0.2(4) no
C43 C30 C31 C41 0.3(4) no
C30 C31 C41 C46 0.5(4) no
C39 C32 C48 C42 1.3(5) no
C48 C32 C39 C19 -0.8(4) no
C44 C35 C53 C20 -1.1(4) no
C53 C35 C44 C38 0.4(4) no
Fe2 C36 C37 Fe2 0.000(11) no
Fe2 C36 C37 C24 58.65(14) no
Fe2 C36 C49 Fe2 0.000(11) no
Fe2 C36 C49 C16 -59.33(16) no
C37 C36 C49 Fe2 58.90(19) no
C37 C36 C49 C16 -0.4(3) no
C49 C36 C37 Fe2 -58.7(2) no
C49 C36 C37 C24 -0.0(3) no
C18 C38 C44 C35 0.4(4) no
Fe2 C40 C47 Fe2 0.0 no
Fe2 C40 C47 C29 -59.27(15) no
C15 C40 C47 Fe2 58.82(16) no
C15 C40 C47 C29 -0.5(3) no
C31 C41 C46 P4 -178.4(2) no
C31 C41 C46 C45 -1.2(4) no
C21 C42 C48 C32 -0.7(5) no
C30 C43 C45 C46 -0.6(4) no
C43 C45 C46 P4 178.6(2) no
C43 C45 C46 C41 1.3(4) no
C27 C50 C54 C51 -0.4(5) no
C23 C51 C54 C50 0.2(5) no
